data_4320605
loop_
_publ_author_name
'Brian A. Jazdzewski'
'Patrick L. Holland'
'Maren Pink'
'Victor G. Young'
'Douglas J. E. Spencer'
'William B. Tolman'

_publ_section_title
;
 Three-Coordinate Copper(II)-Phenolate Complexes
;
_journal_name_full 'Inorganic Chemistry'
_journal_page_first 6097
_journal_page_last 6107
_journal_paper_doi 10.1021/ic010615c
_journal_volume 40
_journal_year 2001
_chemical_compound_source 'B. Jazdzewski/Prof. W. Tolman'
_chemical_formula_sum 'C39 H54 Cu N2 O'
_chemical_formula_weight 630.38
_chemical_name_common 00159b
_chemical_name_systematic
;

  ?

;
_space_group_IT_number 62
_symmetry_cell_setting orthorhombic
_symmetry_space_group_name_Hall '-P 2ac 2n'
_symmetry_space_group_name_H-M 'P n m a'
_atom_sites_solution_hydrogens geom
_atom_sites_solution_primary direct
_atom_sites_solution_secondary difmap
_audit_creation_method SHELXL
_cell_angle_alpha 90.00
_cell_angle_beta 90.00
_cell_angle_gamma 90.00
_cell_formula_units_Z 4
_cell_length_a 21.6200(15)
_cell_length_b 20.2518(15)
_cell_length_c 8.3555(6)
_cell_measurement_temperature 298(2)
_cell_volume 3658.4(5)
_computing_structure_refinement 'SHELXL-93 (Sheldrick, 1993)'
_computing_structure_solution 'SHELXS-86 (Sheldrick, 1990)'
_diffrn_ambient_temperature 298(2)
_diffrn_radiation_monochromator graphite
_diffrn_radiation_source 'fine-focus sealed tube'
_diffrn_radiation_type MoK\a
_diffrn_radiation_wavelength 0.71073
_diffrn_reflns_av_R_equivalents 0.0350
_diffrn_reflns_av_sigmaI/netI 0.0285
_diffrn_reflns_limit_h_max 25
_diffrn_reflns_limit_h_min 0
_diffrn_reflns_limit_k_max 24
_diffrn_reflns_limit_k_min 0
_diffrn_reflns_limit_l_max 9
_diffrn_reflns_limit_l_min 0
_diffrn_reflns_number 19450
_diffrn_reflns_theta_max 25.07
_diffrn_reflns_theta_min 1.88
_exptl_absorpt_coefficient_mu 0.627
_exptl_absorpt_correction_T_max 1.000
_exptl_absorpt_correction_T_min 0.799
_exptl_absorpt_correction_type 'SADABS (Sheldrick, 1999)'
_exptl_crystal_colour 'Dark green'
_exptl_crystal_density_diffrn 1.145
_exptl_crystal_description Block
_exptl_crystal_F_000 1356
_exptl_crystal_size_max 0.38
_exptl_crystal_size_mid 0.28
_exptl_crystal_size_min 0.21
_refine_diff_density_max 0.366
_refine_diff_density_min -0.270
_refine_diff_density_rms 0.048
_refine_ls_extinction_method none
_refine_ls_goodness_of_fit_all 1.057
_refine_ls_goodness_of_fit_obs 1.035
_refine_ls_matrix_type full
_refine_ls_number_parameters 211
_refine_ls_number_reflns 3343
_refine_ls_number_restraints 0
_refine_ls_restrained_S_all 1.058
_refine_ls_restrained_S_obs 1.035
_refine_ls_R_factor_all 0.0617
_refine_ls_R_factor_obs 0.0444
_refine_ls_shift/esd_max -0.002
_refine_ls_shift/esd_mean 0.000
_refine_ls_structure_factor_coef Fsqd
_refine_ls_weighting_details 'w=1/[\s^2^(Fo^2^)+(0.0659P)^2^+1.8084P] where P=(Fo^2^+2Fc^2^)/3'
_refine_ls_weighting_scheme calc
_refine_ls_wR_factor_all 0.1351
_refine_ls_wR_factor_obs 0.1152
_reflns_number_observed 2587
_reflns_number_total 3344
_reflns_observed_criterion >2sigma(I)
_cod_data_source_file ic010615c_8.cif
_cod_data_source_block 00159b
_cod_depositor_comments
;
The following automatic conversions were performed:

'_symmetry_cell_setting' value 'Orthorhombic' changed to
'orthorhombic' according to the built-in table from CIF Core
dictionary named 'cif_core.dic' version 2.4.1 from 2010-06-29.

Automatic conversion script
Id: cif_fix_values 1646 2011-03-28 12:23:43Z adriana 

The following automatic conversions were performed:

'_refine_ls_weighting_scheme' value 'calc
w=1/[\s^2^(Fo^2^)+(0.0659P)^2^+1.8084P] where P=(Fo^2^+2Fc^2^)/3' was
changed to 'calc'. New tag '_refine_ls_weighting_details' was
created. The value of the new tag was set to
'w=1/[\s^2^(Fo^2^)+(0.0659P)^2^+1.8084P] where P=(Fo^2^+2Fc^2^)/3'.

Automatic conversion script
Id: cif_fix_values 3143 2015-03-26 13:38:13Z robertas 
;
_cod_database_code 4320605

loop_
_symmetry_equiv_pos_as_xyz
'x, y, z'
'-x+1/2, -y, z+1/2'
'-x, y+1/2, -z'
'x+1/2, -y+1/2, -z+1/2'
'-x, -y, -z'
'x-1/2, y, -z-1/2'
'x, -y-1/2, z'
'-x-1/2, y-1/2, z-1/2'

loop_
_atom_site_aniso_label
_atom_site_aniso_U_11
_atom_site_aniso_U_22
_atom_site_aniso_U_33
_atom_site_aniso_U_23
_atom_site_aniso_U_13
_atom_site_aniso_U_12
Cu1 0.0437(3) 0.0599(3) 0.0419(3) 0.000 -0.0007(2) 0.000
N1 0.0461(12) 0.0447(12) 0.0482(13) -0.0049(10) 0.0020(10) -0.0026(9)
C3 0.047(2) 0.054(2) 0.041(2) 0.000 -0.002(2) 0.000
O1 0.051(2) 0.152(3) 0.048(2) 0.000 -0.0005(14) 0.000
C2 0.0380(13) 0.0489(15) 0.0484(15) 0.0018(12) 0.0010(11) -0.0015(11)
C1 0.081(2) 0.054(2) 0.065(2) 0.0124(14) -0.006(2) -0.002(2)
C4 0.053(2) 0.0484(15) 0.048(2) -0.0051(12) 0.0012(12) -0.0050(12)
C5 0.054(2) 0.052(2) 0.055(2) -0.0067(13) 0.0025(13) -0.0021(13)
C6 0.075(2) 0.067(2) 0.071(2) -0.022(2) 0.012(2) 0.001(2)
C7 0.086(2) 0.070(2) 0.093(3) -0.032(2) 0.004(2) -0.019(2)
C8 0.067(2) 0.079(2) 0.091(3) -0.024(2) 0.007(2) -0.026(2)
C9 0.052(2) 0.064(2) 0.067(2) -0.009(2) 0.0046(14) -0.0096(14)
C10 0.050(2) 0.058(2) 0.069(2) -0.0093(15) 0.0062(14) 0.0008(13)
C11 0.067(2) 0.087(2) 0.094(3) 0.010(2) 0.016(2) -0.001(2)
C12 0.063(2) 0.088(3) 0.117(4) 0.006(2) -0.010(2) 0.009(2)
C13 0.052(2) 0.083(2) 0.096(3) -0.016(2) 0.017(2) -0.014(2)
C14 0.118(4) 0.113(3) 0.139(4) -0.003(3) 0.062(3) -0.019(3)
C15 0.094(3) 0.215(6) 0.137(4) 0.012(5) 0.020(3) 0.062(4)
C16 0.054(2) 0.109(4) 0.041(2) 0.000 0.003(2) 0.000
C17 0.069(2) 0.095(3) 0.103(3) -0.001(2) -0.012(2) 0.013(2)
C18 0.064(2) 0.094(3) 0.107(3) -0.009(2) -0.011(2) -0.004(2)
C19 0.050(2) 0.103(4) 0.051(3) 0.000 0.000(2) 0.000
C20 0.049(3) 0.117(4) 0.082(3) 0.000 0.003(2) 0.000
C21 0.068(3) 0.292(9) 0.242(7) -0.176(7) -0.041(4) 0.022(4)
C22 0.067(3) 0.141(6) 0.118(5) 0.000 0.026(3) 0.000

loop_
_atom_site_label
_atom_site_type_symbol
_atom_site_fract_x
_atom_site_fract_y
_atom_site_fract_z
_atom_site_U_iso_or_equiv
_atom_site_thermal_displace_type
_atom_site_occupancy
_atom_site_calc_flag
_atom_site_refinement_flags
_atom_site_disorder_group
Cu1 Cu 0.58057(2) 0.2500 0.21067(5) 0.0485(2) Uani 1 d S .
N1 N 0.57190(9) 0.31959(10) 0.0634(3) 0.0463(5) Uani 1 d . .
C3 C 0.5501(2) 0.2500 -0.1611(5) 0.0470(9) Uani 1 d S .
H3A H 0.5388(2) 0.2500 -0.2685(5) 0.056 Uiso 1 calc SR .
O1 O 0.58906(13) 0.2500 0.4242(4) 0.0838(11) Uani 1 d S .
C2 C 0.55757(11) 0.31171(13) -0.0903(3) 0.0451(6) Uani 1 d . .
C1 C 0.5477(2) 0.37190(15) -0.1932(4) 0.0665(8) Uani 1 d . .
H1A H 0.5830(5) 0.4005(6) -0.1847(22) 0.100 Uiso 1 calc R .
H1B H 0.5115(6) 0.3950(6) -0.1578(18) 0.100 Uiso 1 calc R .
H1C H 0.5425(11) 0.3586(2) -0.3027(5) 0.100 Uiso 1 calc R .
C4 C 0.58213(12) 0.38351(13) 0.1329(3) 0.0499(6) Uani 1 d . .
C5 C 0.53376(13) 0.41370(14) 0.2179(3) 0.0537(7) Uani 1 d . .
C6 C 0.5468(2) 0.4719(2) 0.3000(4) 0.0713(9) Uani 1 d . .
H6A H 0.5154(2) 0.4926(2) 0.3570(4) 0.086 Uiso 1 calc R .
C7 C 0.6047(2) 0.4992(2) 0.2989(5) 0.0829(11) Uani 1 d . .
H7A H 0.6125(2) 0.5376(2) 0.3567(5) 0.099 Uiso 1 calc R .
C8 C 0.6512(2) 0.4698(2) 0.2121(4) 0.0788(10) Uani 1 d . .
H8A H 0.6903(2) 0.4891(2) 0.2109(4) 0.095 Uiso 1 calc R .
C9 C 0.64114(13) 0.41196(15) 0.1262(4) 0.0608(8) Uani 1 d . .
C10 C 0.46895(13) 0.38511(15) 0.2204(4) 0.0588(7) Uani 1 d . .
H10A H 0.46716(13) 0.34994(15) 0.1400(4) 0.071 Uiso 1 calc R .
C11 C 0.4545(2) 0.3544(2) 0.3825(5) 0.0824(10) Uani 1 d . .
H11A H 0.4847(8) 0.3212(10) 0.4067(16) 0.124 Uiso 1 calc R .
H11B H 0.4141(6) 0.3346(12) 0.3794(11) 0.124 Uiso 1 calc R .
H11C H 0.4554(13) 0.3879(3) 0.4635(7) 0.124 Uiso 1 calc R .
C12 C 0.4198(2) 0.4364(2) 0.1772(6) 0.0893(12) Uani 1 d . .
H12A H 0.3805(3) 0.4149(3) 0.1642(35) 0.134 Uiso 1 calc R .
H12B H 0.4310(7) 0.4579(10) 0.0791(19) 0.134 Uiso 1 calc R .
H12C H 0.4169(10) 0.4686(8) 0.2613(17) 0.134 Uiso 1 calc R .
C13 C 0.69360(14) 0.3822(2) 0.0290(5) 0.0771(10) Uani 1 d . .
H13A H 0.67622(14) 0.3469(2) -0.0375(5) 0.093 Uiso 1 calc R .
C14 C 0.7228(2) 0.4326(2) -0.0815(6) 0.123(2) Uani 1 d . .
H14A H 0.7519(13) 0.4110(4) -0.1508(31) 0.185 Uiso 1 calc R .
H14B H 0.7439(15) 0.4654(11) -0.0190(7) 0.185 Uiso 1 calc R .
H14C H 0.6912(3) 0.4533(14) -0.1446(33) 0.185 Uiso 1 calc R .
C15 C 0.7425(2) 0.3519(3) 0.1357(7) 0.149(2) Uani 1 d . .
H15A H 0.7243(6) 0.3175(16) 0.1992(44) 0.223 Uiso 1 calc R .
H15B H 0.7593(16) 0.3853(6) 0.2048(41) 0.223 Uiso 1 calc R .
H15C H 0.7749(12) 0.3337(22) 0.0708(7) 0.223 Uiso 1 calc R .
C16 C 0.6472(2) 0.2500 0.4858(5) 0.0679(12) Uani 1 d S .
C17 C 0.6777(2) 0.3076(2) 0.5189(5) 0.0892(11) Uani 1 d . .
H17A H 0.6571(2) 0.3476(2) 0.5060(5) 0.107 Uiso 1 calc R .
C18 C 0.7380(2) 0.3076(2) 0.5710(5) 0.0883(11) Uani 1 d . .
H18A H 0.7574(2) 0.3479(2) 0.5893(5) 0.106 Uiso 1 calc R .
C19 C 0.7710(2) 0.2500 0.5972(5) 0.0680(12) Uani 1 d S .
C20 C 0.8407(2) 0.2500 0.6362(7) 0.0827(15) Uani 1 d S .
C21 C 0.8602(2) 0.3111(4) 0.7230(8) 0.201(4) Uani 1 d . .
H21A H 0.9044(4) 0.3114(19) 0.7343(80) 0.301 Uiso 1 calc R .
H21B H 0.8413(27) 0.3119(17) 0.8270(32) 0.301 Uiso 1 calc R .
H21C H 0.8474(30) 0.3493(4) 0.6634(42) 0.301 Uiso 1 calc R .
C22 C 0.8748(3) 0.2500 0.4766(8) 0.109(2) Uani 1 d S .
H22A H 0.8636(3) 0.2886 0.4167(8) 0.163 Uiso 0.50 calc PR .
H22B H 0.8638(3) 0.2112 0.4170(8) 0.163 Uiso 0.50 calc PR .
H22C H 0.9186(3) 0.2502 0.4955(8) 0.163 Uiso 1 calc SR .

loop_
_atom_type_symbol
_atom_type_description
_atom_type_scat_dispersion_real
_atom_type_scat_dispersion_imag
_atom_type_scat_source
C C 0.0033 0.0016 'International Tables Vol C Tables 4.2.6.8 and 6.1.1.4'
H H 0.0000 0.0000 'International Tables Vol C Tables 4.2.6.8 and 6.1.1.4'
N N 0.0061 0.0033 'International Tables Vol C Tables 4.2.6.8 and 6.1.1.4'
O O 0.0106 0.0060 'International Tables Vol C Tables 4.2.6.8 and 6.1.1.4'
Cu Cu 0.3201 1.2651 'International Tables Vol C Tables 4.2.6.8 and 6.1.1.4'

loop_
_geom_angle_atom_site_label_1
_geom_angle_atom_site_label_2
_geom_angle_atom_site_label_3
_geom_angle
_geom_angle_site_symmetry_1
_geom_angle_site_symmetry_3
_geom_angle_publ_flag
O1 Cu1 N1 131.39(6) . 7_565 ?
O1 Cu1 N1 131.39(6) . . ?
N1 Cu1 N1 97.10(13) 7_565 . ?
C2 N1 C4 122.3(2) . . ?
C2 N1 Cu1 124.4(2) . . ?
C4 N1 Cu1 113.3(2) . . ?
C2 C3 C2 127.7(4) 7_565 . ?
C16 O1 Cu1 118.1(3) . . ?
N1 C2 C3 123.0(3) . . ?
N1 C2 C1 119.1(2) . . ?
C3 C2 C1 117.9(3) . . ?
C9 C4 C5 121.3(3) . . ?
C9 C4 N1 119.7(2) . . ?
C5 C4 N1 118.8(2) . . ?
C6 C5 C4 117.8(3) . . ?
C6 C5 C10 120.2(3) . . ?
C4 C5 C10 122.0(2) . . ?
C7 C6 C5 121.6(3) . . ?
C6 C7 C8 119.8(3) . . ?
C7 C8 C9 121.5(3) . . ?
C8 C9 C4 117.9(3) . . ?
C8 C9 C13 119.5(3) . . ?
C4 C9 C13 122.6(3) . . ?
C5 C10 C11 111.0(3) . . ?
C5 C10 C12 112.3(3) . . ?
C11 C10 C12 110.1(3) . . ?
C15 C13 C14 110.0(4) . . ?
C15 C13 C9 111.6(3) . . ?
C14 C13 C9 111.7(3) . . ?
O1 C16 C17 121.5(2) . . ?
O1 C16 C17 121.5(2) . 7_565 ?
C17 C16 C17 117.0(5) . 7_565 ?
C16 C17 C18 121.4(4) . . ?
C17 C18 C19 122.6(4) . . ?
C18 C19 C18 114.7(4) 7_565 . ?
C18 C19 C20 122.5(2) 7_565 . ?
C18 C19 C20 122.5(2) . . ?
C21 C20 C21 111.7(7) 7_565 . ?
C21 C20 C22 106.7(4) 7_565 . ?
C21 C20 C22 106.7(4) . . ?
C21 C20 C19 112.2(3) 7_565 . ?
C21 C20 C19 112.2(3) . . ?
C22 C20 C19 106.8(4) . . ?

loop_
_geom_bond_atom_site_label_1
_geom_bond_atom_site_label_2
_geom_bond_distance
_geom_bond_site_symmetry_2
_geom_bond_publ_flag
Cu1 O1 1.794(3) . ?
Cu1 N1 1.880(2) 7_565 ?
Cu1 N1 1.880(2) . ?
N1 C2 1.331(3) . ?
N1 C4 1.436(3) . ?
C3 C2 1.392(3) 7_565 ?
C3 C2 1.392(3) . ?
O1 C16 1.358(5) . ?
C2 C1 1.507(4) . ?
C4 C9 1.401(4) . ?
C4 C5 1.404(4) . ?
C5 C6 1.392(4) . ?
C5 C10 1.516(4) . ?
C6 C7 1.369(5) . ?
C7 C8 1.376(5) . ?
C8 C9 1.392(4) . ?
C9 C13 1.519(4) . ?
C10 C11 1.523(5) . ?
C10 C12 1.530(4) . ?
C13 C15 1.513(6) . ?
C13 C14 1.514(5) . ?
C16 C17 1.367(4) . ?
C16 C17 1.367(4) 7_565 ?
C17 C18 1.375(5) . ?
C18 C19 1.385(5) . ?
C19 C18 1.385(5) 7_565 ?
C19 C20 1.540(6) . ?
C20 C21 1.495(6) 7_565 ?
C20 C21 1.495(6) . ?
C20 C22 1.525(8) . ?

loop_
_geom_torsion_atom_site_label_1
_geom_torsion_atom_site_label_2
_geom_torsion_atom_site_label_3
_geom_torsion_atom_site_label_4
_geom_torsion
_geom_torsion_site_symmetry_1
_geom_torsion_site_symmetry_2
_geom_torsion_site_symmetry_3
_geom_torsion_site_symmetry_4
_geom_torsion_publ_flag
O1 Cu1 N1 C2 -170.4(2) . . . . ?
N1 Cu1 N1 C2 5.9(3) 7_565 . . . ?
O1 Cu1 N1 C4 9.4(2) . . . . ?
N1 Cu1 N1 C4 -174.29(12) 7_565 . . . ?
N1 Cu1 O1 C16 92.46(12) 7_565 . . . ?
N1 Cu1 O1 C16 -92.46(12) . . . . ?
C4 N1 C2 C3 177.1(3) . . . . ?
Cu1 N1 C2 C3 -3.1(4) . . . . ?
C4 N1 C2 C1 -3.9(4) . . . . ?
Cu1 N1 C2 C1 175.9(2) . . . . ?
C2 C3 C2 N1 -2.0(6) 7_565 . . . ?
C2 C3 C2 C1 179.1(3) 7_565 . . . ?
C2 N1 C4 C9 -86.7(3) . . . . ?
Cu1 N1 C4 C9 93.4(3) . . . . ?
C2 N1 C4 C5 98.5(3) . . . . ?
Cu1 N1 C4 C5 -81.3(3) . . . . ?
C9 C4 C5 C6 -2.1(5) . . . . ?
N1 C4 C5 C6 172.6(3) . . . . ?
C9 C4 C5 C10 177.3(3) . . . . ?
N1 C4 C5 C10 -8.0(4) . . . . ?
C4 C5 C6 C7 0.0(5) . . . . ?
C10 C5 C6 C7 -179.4(3) . . . . ?
C5 C6 C7 C8 1.5(6) . . . . ?
C6 C7 C8 C9 -0.9(6) . . . . ?
C7 C8 C9 C4 -1.2(6) . . . . ?
C7 C8 C9 C13 178.6(4) . . . . ?
C5 C4 C9 C8 2.7(5) . . . . ?
N1 C4 C9 C8 -172.0(3) . . . . ?
C5 C4 C9 C13 -177.1(3) . . . . ?
N1 C4 C9 C13 8.3(5) . . . . ?
C6 C5 C10 C11 -73.3(4) . . . . ?
C4 C5 C10 C11 107.2(3) . . . . ?
C6 C5 C10 C12 50.5(4) . . . . ?
C4 C5 C10 C12 -128.9(3) . . . . ?
C8 C9 C13 C15 71.8(5) . . . . ?
C4 C9 C13 C15 -108.4(4) . . . . ?
C8 C9 C13 C14 -51.7(5) . . . . ?
C4 C9 C13 C14 128.0(4) . . . . ?
Cu1 O1 C16 C17 90.3(4) . . . . ?
Cu1 O1 C16 C17 -90.3(4) . . . 7_565 ?
O1 C16 C17 C18 -175.5(4) . . . . ?
C17 C16 C17 C18 5.1(8) 7_565 . . . ?
C16 C17 C18 C19 -1.8(7) . . . . ?
C17 C18 C19 C18 -1.6(8) . . . 7_565 ?
C17 C18 C19 C20 172.6(4) . . . . ?
C18 C19 C20 C21 -29.7(7) 7_565 . . 7_565 ?
C18 C19 C20 C21 156.5(5) . . . 7_565 ?
C18 C19 C20 C21 -156.5(5) 7_565 . . . ?
C18 C19 C20 C21 29.7(7) . . . . ?
C18 C19 C20 C22 86.9(4) 7_565 . . . ?
C18 C19 C20 C22 -86.9(4) . . . . ?
